data_4515235
loop_
_publ_author_name
'Dhungana, Roshan K.'
'KC, Shekhar'
'Basnet, Prakash'
'Aryal, Vivek'
'Chesley, Lucas J.'
'Giri, Ramesh'

_publ_section_title
;
 Ni(I)-Catalyzed \b,\d-Vinylarylation of \g,\d-Alkenyl \a-Cyanocarboxylic
 Esters via Contraction of Transient Nickellacycles
;
_journal_name_full 'ACS Catalysis'
_journal_page_first 10887
_journal_paper_doi 10.1021/acscatal.9b03574
_journal_year 2019
_chemical_formula_sum 'C18 H23 N O3'
_chemical_formula_weight 301.37
_chemical_name_common RD-4-34
_space_group_crystal_system orthorhombic
_space_group_IT_number 61
_space_group_name_Hall '-P 2ac 2ab'
_space_group_name_H-M_alt 'P b c a'
_atom_sites_solution_hydrogens mixed
_atom_sites_solution_primary dual
_cell_angle_alpha 90
_cell_angle_beta 90
_cell_angle_gamma 90
_cell_formula_units_Z 8
_cell_length_a 11.8576(9)
_cell_length_b 9.5050(7)
_cell_length_c 31.686(3)
_cell_measurement_reflns_used 9941
_cell_measurement_temperature 100.(2)
_cell_measurement_theta_max 26.2891
_cell_measurement_theta_min 2.5712
_cell_volume 3571.2(5)
_computing_cell_refinement 'SAINT V8.38A (Bruker AXS Inc., 2017)'
_computing_data_collection 'Bruker Instrument Service v2017.5.0.0'
_computing_data_reduction 'SAINT V8.38A (Bruker AXS Inc., 2017)'
_computing_structure_refinement 'SHELXL-2018/3 (Sheldrick, 2018)'
_computing_structure_solution 'SHELXT 2014/5 (Sheldrick, 2014)'
_diffrn_ambient_temperature 100.(2)
_diffrn_detector_area_resol_mean 8.3333
_diffrn_measured_fraction_theta_full 0.999
_diffrn_measured_fraction_theta_max 0.999
_diffrn_measurement_device_type 'Bruker Kappa APEXII Duo'
_diffrn_measurement_method '\w scans'
_diffrn_radiation_monochromator graphite
_diffrn_radiation_type 'Mo K\a'
_diffrn_radiation_wavelength 0.71073
_diffrn_reflns_av_R_equivalents 0.0855
_diffrn_reflns_av_unetI/netI 0.0431
_diffrn_reflns_limit_h_max 14
_diffrn_reflns_limit_h_min -14
_diffrn_reflns_limit_k_max 11
_diffrn_reflns_limit_k_min -11
_diffrn_reflns_limit_l_max 39
_diffrn_reflns_limit_l_min -36
_diffrn_reflns_number 40047
_diffrn_reflns_theta_full 26.41
_diffrn_reflns_theta_max 26.41
_diffrn_reflns_theta_min 1.28
_diffrn_source 'fine-focus sealed tube'
_exptl_absorpt_coefficient_mu 0.076
_exptl_absorpt_correction_T_max 1.00
_exptl_absorpt_correction_T_min 0.78
_exptl_absorpt_correction_type multi-scan
_exptl_absorpt_process_details
;
SADABS-2016/2 - Bruker AXS area detector scaling and absorption correction
;
_exptl_crystal_colour colourless
_exptl_crystal_density_diffrn 1.121
_exptl_crystal_density_method 'not measured'
_exptl_crystal_description rod
_exptl_crystal_F_000 1296
_exptl_crystal_size_max 0.754
_exptl_crystal_size_mid 0.084
_exptl_crystal_size_min 0.054
_refine_diff_density_max 0.340
_refine_diff_density_min -0.239
_refine_ls_extinction_method none
_refine_ls_goodness_of_fit_ref 1.120
_refine_ls_hydrogen_treatment mixed
_refine_ls_matrix_type full
_refine_ls_number_parameters 211
_refine_ls_number_reflns 3648
_refine_ls_number_restraints 0
_refine_ls_restrained_S_all 1.120
_refine_ls_R_factor_all 0.0900
_refine_ls_R_factor_gt 0.0554
_refine_ls_shift/su_max 0.000
_refine_ls_shift/su_mean 0.000
_refine_ls_structure_factor_coef Fsqd
_refine_ls_weighting_details 'w=1/[\s^2^(Fo^2^)+(0.0387P)^2^+2.7120P] where P=(Fo^2^+2Fc^2^)/3'
_refine_ls_weighting_scheme calc
_refine_ls_wR_factor_gt 0.1144
_refine_ls_wR_factor_ref 0.1273
_reflns_number_gt 2545
_reflns_number_total 3648
_reflns_threshold_expression 'I > 2\s(I)'
_cod_data_source_file cs9b03574_si_002.cif
_cod_data_source_block UNM_Giri_RD4_34
_cod_depositor_comments
;
The following automatic conversions were performed:

data item '_exptl_absorpt_correction_type' value 'Multi-Scan' was
changed to 'multi-scan' in accordance with the
/home/data/users/saulius/crontab/automatic-downloads/rss-feeds/ACS/lib/dictionaries/cif_core.dic
dictionary named 'cif_core.dic' version 2.4.2 last updated on
2011-04-26.

Automatic conversion script
Id: cif_fix_values 6909 2019-04-08 15:41:33Z antanas 
;
_cod_database_code 4515235

loop_
_space_group_symop_operation_xyz
'x, y, z'
'-x+1/2, -y, z+1/2'
'-x, y+1/2, -z+1/2'
'x+1/2, -y+1/2, -z'
'-x, -y, -z'
'x-1/2, y, -z-1/2'
'x, -y-1/2, z-1/2'
'-x-1/2, y-1/2, z'

loop_
_atom_site_type_symbol
_atom_site_label
_atom_site_fract_x
_atom_site_fract_y
_atom_site_fract_z
_atom_site_U_iso_or_equiv
_atom_site_adp_type
_atom_site_calc_flag
_atom_site_refinement_flags_adp
_atom_site_refinement_flags_posn
_atom_site_occupancy
O O1 0.47359(12) 0.62329(14) 0.47216(5) 0.0207(3) Uani d . . 1
H H1 0.406(2) 0.653(3) 0.4896(8) 0.044(8) Uiso d . . 1
O O2 0.55226(12) 0.82538(15) 0.49307(5) 0.0250(4) Uani d . . 1
O O3 0.80268(11) 0.81621(14) 0.47864(5) 0.0193(3) Uani d . . 1
N N1 0.82152(15) 0.58161(18) 0.48715(6) 0.0197(4) Uani d . . 1
H H1A 0.897(2) 0.596(3) 0.4979(7) 0.033(7) Uiso d . . 1
H H1B 0.793(2) 0.496(3) 0.4829(8) 0.037(7) Uiso d . . 1
C C1 0.55667(16) 0.71455(19) 0.47390(6) 0.0161(4) Uani d . . 1
C C2 0.65874(16) 0.6682(2) 0.44858(6) 0.0147(4) Uani d . . 1
H H2 0.651876 0.565431 0.442319 0.018 Uiso calc U R 1
C C3 0.76701(16) 0.6933(2) 0.47311(6) 0.0155(4) Uani d . . 1
C C4 0.66319(16) 0.7507(2) 0.40617(7) 0.0167(4) Uani d . . 1
H H4 0.685225 0.849843 0.412738 0.02 Uiso calc U R 1
C C5 0.75596(18) 0.6870(2) 0.37824(6) 0.0195(5) Uani d . . 1
H H5A 0.827231 0.68432 0.394489 0.023 Uiso calc U R 1
H H5B 0.735223 0.588813 0.37129 0.023 Uiso calc U R 1
C C6 0.77623(19) 0.7677(2) 0.33710(7) 0.0245(5) Uani d . . 1
H H6A 0.703288 0.783124 0.32262 0.029 Uiso calc U R 1
H H6B 0.809168 0.860858 0.34364 0.029 Uiso calc U R 1
C C7 0.85485(18) 0.6881(2) 0.30812(7) 0.0221(5) Uani d . . 1
C C8 0.97060(19) 0.7089(2) 0.30880(8) 0.0295(6) Uani d . . 1
H H8 1.001636 0.77898 0.326752 0.035 Uiso calc U R 1
C C9 1.0419(2) 0.6286(3) 0.28358(8) 0.0337(6) Uani d . . 1
H H9 1.120848 0.645743 0.28383 0.04 Uiso calc U R 1
C C10 0.9978(2) 0.5239(3) 0.25814(8) 0.0342(6) Uani d . . 1
H H10 1.046662 0.466901 0.241648 0.041 Uiso calc U R 1
C C11 0.8834(2) 0.5025(3) 0.25676(7) 0.0318(6) Uani d . . 1
H H11 0.852928 0.431922 0.238859 0.038 Uiso calc U R 1
C C12 0.8119(2) 0.5842(3) 0.28154(7) 0.0284(5) Uani d . . 1
H H12 0.732824 0.56885 0.28033 0.034 Uiso calc U R 1
C C13 0.54887(17) 0.7544(2) 0.38515(7) 0.0197(5) Uani d . . 1
C C14 0.50478(19) 0.6204(2) 0.36586(7) 0.0269(5) Uani d . . 1
H H14A 0.524154 0.540382 0.384512 0.032 Uiso calc U R 1
H H14B 0.542432 0.604842 0.338368 0.032 Uiso calc U R 1
C C15 0.3777(2) 0.6233(3) 0.35918(9) 0.0380(6) Uani d . . 1
H H15A 0.35535 0.543837 0.340781 0.046 Uiso calc U R 1
H H15B 0.339101 0.611822 0.386662 0.046 Uiso calc U R 1
C C16 0.3415(2) 0.7610(3) 0.33902(10) 0.0481(8) Uani d . . 1
H H16A 0.259222 0.759256 0.333724 0.058 Uiso calc U R 1
H H16B 0.380311 0.772822 0.311582 0.058 Uiso calc U R 1
C C17 0.3704(2) 0.8841(3) 0.36790(9) 0.0422(7) Uani d . . 1
H H17A 0.363907 0.973064 0.351849 0.051 Uiso calc U R 1
H H17B 0.315471 0.88751 0.391425 0.051 Uiso calc U R 1
C C18 0.48717(19) 0.8717(3) 0.38552(8) 0.0300(6) Uani d . . 1
H H18 0.519648 0.953334 0.397845 0.036 Uiso calc U R 1

loop_
_atom_site_aniso_label
_atom_site_aniso_U_11
_atom_site_aniso_U_22
_atom_site_aniso_U_33
_atom_site_aniso_U_12
_atom_site_aniso_U_13
_atom_site_aniso_U_23
O1 0.0173(7) 0.0128(7) 0.0319(9) -0.0036(6) 0.0053(6) -0.0026(7)
O2 0.0214(8) 0.0127(7) 0.0411(9) -0.0025(6) 0.0074(7) -0.0086(7)
O3 0.0173(7) 0.0080(7) 0.0326(9) -0.0001(6) -0.0040(6) -0.0008(6)
N1 0.0160(9) 0.0076(8) 0.0357(11) 0.0000(8) -0.0033(8) 0.0007(8)
C1 0.0156(10) 0.0092(9) 0.0234(11) -0.0008(8) -0.0010(9) 0.0037(9)
C2 0.0146(10) 0.0062(9) 0.0231(11) 0.0001(8) -0.0001(8) -0.0006(8)
C3 0.0152(10) 0.0099(9) 0.0212(10) 0.0033(8) 0.0016(8) -0.0001(9)
C4 0.0168(10) 0.0094(9) 0.0238(11) 0.0001(8) 0.0007(9) -0.0001(8)
C5 0.0192(10) 0.0138(10) 0.0256(11) -0.0006(9) 0.0019(9) 0.0006(9)
C6 0.0270(12) 0.0177(11) 0.0288(12) 0.0018(9) 0.0062(10) 0.0047(10)
C7 0.0267(12) 0.0174(11) 0.0223(11) 0.0004(9) 0.0033(9) 0.0067(9)
C8 0.0290(13) 0.0257(13) 0.0337(13) -0.0064(10) 0.0053(10) -0.0051(11)
C9 0.0258(13) 0.0379(14) 0.0375(14) -0.0041(11) 0.0070(11) -0.0014(12)
C10 0.0376(14) 0.0338(14) 0.0312(14) 0.0037(12) 0.0116(12) -0.0044(12)
C11 0.0393(15) 0.0316(14) 0.0244(13) -0.0062(11) 0.0016(11) -0.0057(11)
C12 0.0239(12) 0.0365(14) 0.0249(12) -0.0035(11) 0.0002(10) 0.0019(11)
C13 0.0185(10) 0.0187(11) 0.0220(11) -0.0014(9) -0.0004(9) 0.0029(9)
C14 0.0241(12) 0.0279(13) 0.0288(12) -0.0062(10) -0.0038(9) -0.0004(10)
C15 0.0248(13) 0.0471(16) 0.0421(15) -0.0114(12) -0.0071(11) -0.0036(13)
C16 0.0266(14) 0.063(2) 0.0547(18) -0.0039(14) -0.0188(13) 0.0109(16)
C17 0.0267(14) 0.0431(16) 0.0569(18) 0.0075(12) -0.0076(12) 0.0141(14)
C18 0.0218(12) 0.0257(12) 0.0425(14) 0.0027(10) -0.0040(10) 0.0043(11)

loop_
_atom_type_symbol
_atom_type_description
_atom_type_scat_dispersion_real
_atom_type_scat_dispersion_imag
_atom_type_scat_source
C C 0.0033 0.0016 'International Tables Vol C Tables 4.2.6.8 and 6.1.1.4'
H H 0.0000 0.0000 'International Tables Vol C Tables 4.2.6.8 and 6.1.1.4'
N N 0.0061 0.0033 'International Tables Vol C Tables 4.2.6.8 and 6.1.1.4'
O O 0.0106 0.0060 'International Tables Vol C Tables 4.2.6.8 and 6.1.1.4'

loop_
_geom_angle_atom_site_label_1
_geom_angle_atom_site_label_2
_geom_angle_atom_site_label_3
_geom_angle
C1 O1 H1 112.7(15)
C3 N1 H1A 117.3(15)
C3 N1 H1B 119.9(16)
H1A N1 H1B 122.(2)
O2 C1 O1 124.06(19)
O2 C1 C2 123.33(18)
O1 C1 C2 112.60(16)
C1 C2 C3 110.96(16)
C1 C2 C4 109.71(15)
C3 C2 C4 109.50(16)
C1 C2 H2 108.9
C3 C2 H2 108.9
C4 C2 H2 108.9
O3 C3 N1 122.46(19)
O3 C3 C2 120.16(17)
N1 C3 C2 117.36(17)
C13 C4 C5 113.43(17)
C13 C4 C2 111.21(16)
C5 C4 C2 108.87(16)
C13 C4 H4 107.7
C5 C4 H4 107.7
C2 C4 H4 107.7
C6 C5 C4 113.94(17)
C6 C5 H5A 108.8
C4 C5 H5A 108.8
C6 C5 H5B 108.8
C4 C5 H5B 108.8
H5A C5 H5B 107.7
C7 C6 C5 111.31(17)
C7 C6 H6A 109.4
C5 C6 H6A 109.4
C7 C6 H6B 109.4
C5 C6 H6B 109.4
H6A C6 H6B 108.0
C8 C7 C12 118.1(2)
C8 C7 C6 122.0(2)
C12 C7 C6 119.8(2)
C7 C8 C9 121.0(2)
C7 C8 H8 119.5
C9 C8 H8 119.5
C10 C9 C8 120.0(2)
C10 C9 H9 120.0
C8 C9 H9 120.0
C11 C10 C9 119.9(2)
C11 C10 H10 120.0
C9 C10 H10 120.0
C10 C11 C12 120.1(2)
C10 C11 H11 120.0
C12 C11 H11 120.0
C11 C12 C7 120.9(2)
C11 C12 H12 119.5
C7 C12 H12 119.5
C18 C13 C14 121.3(2)
C18 C13 C4 120.5(2)
C14 C13 C4 118.07(18)
C13 C14 C15 112.6(2)
C13 C14 H14A 109.1
C15 C14 H14A 109.1
C13 C14 H14B 109.1
C15 C14 H14B 109.1
H14A C14 H14B 107.8
C16 C15 C14 110.7(2)
C16 C15 H15A 109.5
C14 C15 H15A 109.5
C16 C15 H15B 109.5
C14 C15 H15B 109.5
H15A C15 H15B 108.1
C15 C16 C17 110.2(2)
C15 C16 H16A 109.6
C17 C16 H16A 109.6
C15 C16 H16B 109.6
C17 C16 H16B 109.6
H16A C16 H16B 108.1
C18 C17 C16 111.8(2)
C18 C17 H17A 109.3
C16 C17 H17A 109.3
C18 C17 H17B 109.3
C16 C17 H17B 109.3
H17A C17 H17B 107.9
C13 C18 C17 124.7(2)
C13 C18 H18 117.6
C17 C18 H18 117.6

loop_
_geom_bond_atom_site_label_1
_geom_bond_atom_site_label_2
_geom_bond_distance
O1 C1 1.314(2)
O1 H1 1.01(3)
O2 C1 1.217(2)
O3 C3 1.255(2)
N1 C3 1.320(3)
N1 H1A 0.96(3)
N1 H1B 0.89(3)
C1 C2 1.517(3)
C2 C3 1.520(3)
C2 C4 1.556(3)
C2 H2 1.0
C4 C13 1.511(3)
C4 C5 1.536(3)
C4 H4 1.0
C5 C6 1.531(3)
C5 H5A 0.99
C5 H5B 0.99
C6 C7 1.511(3)
C6 H6A 0.99
C6 H6B 0.99
C7 C8 1.387(3)
C7 C12 1.395(3)
C8 C9 1.391(3)
C8 H8 0.95
C9 C10 1.383(3)
C9 H9 0.95
C10 C11 1.373(3)
C10 H10 0.95
C11 C12 1.391(3)
C11 H11 0.95
C12 H12 0.95
C13 C18 1.334(3)
C13 C14 1.506(3)
C14 C15 1.522(3)
C14 H14A 0.99
C14 H14B 0.99
C15 C16 1.519(4)
C15 H15A 0.99
C15 H15B 0.99
C16 C17 1.524(4)
C16 H16A 0.99
C16 H16B 0.99
C17 C18 1.498(3)
C17 H17A 0.99
C17 H17B 0.99
C18 H18 0.95

loop_
_geom_hbond_atom_site_label_D
_geom_hbond_atom_site_label_H
_geom_hbond_atom_site_label_A
_geom_hbond_site_symmetry_A
_geom_hbond_distance_DH
_geom_hbond_distance_HA
_geom_hbond_distance_DA
_geom_hbond_angle_DHA
O1 H1 O3 4_466 1.01(3) 1.61(3) 2.621(2) 173.(2)
N1 H1A O2 4_566 0.96(3) 2.01(3) 2.943(2) 162.(2)
N1 H1B O3 8_755 0.89(3) 2.06(3) 2.933(2) 168.(2)

loop_
_geom_torsion_atom_site_label_1
_geom_torsion_atom_site_label_2
_geom_torsion_atom_site_label_3
_geom_torsion_atom_site_label_4
_geom_torsion
O2 C1 C2 C3 45.0(3)
O1 C1 C2 C3 -136.10(17)
O2 C1 C2 C4 -76.1(2)
O1 C1 C2 C4 102.78(19)
C1 C2 C3 O3 -71.6(2)
C4 C2 C3 O3 49.7(2)
C1 C2 C3 N1 109.8(2)
C4 C2 C3 N1 -128.92(19)
C1 C2 C4 C13 -45.8(2)
C3 C2 C4 C13 -167.85(16)
C1 C2 C4 C5 -171.54(16)
C3 C2 C4 C5 66.5(2)
C13 C4 C5 C6 60.9(2)
C2 C4 C5 C6 -174.68(17)
C4 C5 C6 C7 -171.19(18)
C5 C6 C7 C8 -91.5(3)
C5 C6 C7 C12 84.5(2)
C12 C7 C8 C9 0.2(3)
C6 C7 C8 C9 176.2(2)
C7 C8 C9 C10 -1.6(4)
C8 C9 C10 C11 2.2(4)
C9 C10 C11 C12 -1.3(4)
C10 C11 C12 C7 -0.2(4)
C8 C7 C12 C11 0.7(3)
C6 C7 C12 C11 -175.4(2)
C5 C4 C13 C18 -131.6(2)
C2 C4 C13 C18 105.2(2)
C5 C4 C13 C14 51.4(2)
C2 C4 C13 C14 -71.7(2)
C18 C13 C14 C15 -16.2(3)
C4 C13 C14 C15 160.8(2)
C13 C14 C15 C16 46.3(3)
C14 C15 C16 C17 -61.8(3)
C15 C16 C17 C18 45.2(3)
C14 C13 C18 C17 0.7(4)
C4 C13 C18 C17 -176.2(2)
C16 C17 C18 C13 -15.6(4)
